data_4502750
loop_
_publ_author_name
'Yang, Ping'
'Wu, Jin-Ji'
'Zhou, Hai-Yun'
'Ye, Bao-Hui'

_publ_section_title
;
 Ligand-Directed Construction of Zn(II) Complexes from Zero-Dimensional
 Metallomacrocycle to One-, Two-, and Three-Dimensional Coordination
 Polymers Based on N-Donor and \b-Diketone Bifunctional Ligands
;
_journal_issue 1
_journal_name_full 'Crystal Growth &amp; Design'
_journal_page_first 99
_journal_paper_doi 10.1021/cg200850r
_journal_volume 12
_journal_year 2012
_chemical_formula_moiety '2(C26 H22 N4 O4 Zn), (C3 H7 N O), 2(H2 O)'
_chemical_formula_sum 'C55 H55 N9 O11 Zn2'
_chemical_formula_weight 1148.82
_chemical_name_systematic
; 
 ? 
;
_space_group_IT_number 88
_symmetry_cell_setting tetragonal
_symmetry_space_group_name_Hall '-I 4ad'
_symmetry_space_group_name_H-M 'I 41/a :2'
_atom_sites_solution_hydrogens geom
_atom_sites_solution_primary direct
_atom_sites_solution_secondary difmap
_audit_creation_method SHELXL-97
_cell_angle_alpha 90.00
_cell_angle_beta 90.00
_cell_angle_gamma 90.00
_cell_formula_units_Z 16
_cell_length_a 24.73040(10)
_cell_length_b 24.73040(10)
_cell_length_c 35.5900(3)
_cell_measurement_temperature 150(2)
_cell_volume 21766.6(2)
_computing_cell_refinement 'Bruker FRAMBO'
_computing_data_collection 'Bruker FRAMBO'
_computing_data_reduction 'Bruker SAINT'
_computing_molecular_graphics 'Bruker SHELXTL'
_computing_publication_material 'Bruker SHELXTL'
_computing_structure_refinement 'SHELXL-97 (Sheldrick, 1997)'
_computing_structure_solution 'SHELXS-97 (Sheldrick, 1990)'
_diffrn_ambient_temperature 150(2)
_diffrn_measured_fraction_theta_full 0.994
_diffrn_measured_fraction_theta_max 0.994
_diffrn_measurement_device_type 'multiwire proportional'
_diffrn_measurement_method 'phi and omega scans'
_diffrn_radiation_monochromator graphite
_diffrn_radiation_source 'fine-focus sealed tube'
_diffrn_radiation_type CuK\a
_diffrn_radiation_wavelength 1.54178
_diffrn_reflns_av_R_equivalents 0.0335
_diffrn_reflns_av_sigmaI/netI 0.0401
_diffrn_reflns_limit_h_max 23
_diffrn_reflns_limit_h_min -29
_diffrn_reflns_limit_k_max 29
_diffrn_reflns_limit_k_min -14
_diffrn_reflns_limit_l_max 40
_diffrn_reflns_limit_l_min -43
_diffrn_reflns_number 24363
_diffrn_reflns_theta_full 69.99
_diffrn_reflns_theta_max 69.99
_diffrn_reflns_theta_min 2.18
_exptl_absorpt_coefficient_mu 1.651
_exptl_absorpt_correction_T_max 0.8523
_exptl_absorpt_correction_T_min 0.7336
_exptl_absorpt_correction_type multi-scan
_exptl_absorpt_process_details SADABS
_exptl_crystal_colour colorless
_exptl_crystal_density_diffrn 1.402
_exptl_crystal_density_method 'not measured'
_exptl_crystal_description block
_exptl_crystal_F_000 9536
_exptl_crystal_size_max 0.20
_exptl_crystal_size_mid 0.10
_exptl_crystal_size_min 0.10
_refine_diff_density_max 0.975
_refine_diff_density_min -0.708
_refine_diff_density_rms 0.088
_refine_ls_extinction_method none
_refine_ls_goodness_of_fit_ref 1.060
_refine_ls_hydrogen_treatment constr
_refine_ls_matrix_type full
_refine_ls_number_parameters 709
_refine_ls_number_reflns 10269
_refine_ls_number_restraints 1
_refine_ls_restrained_S_all 1.062
_refine_ls_R_factor_all 0.1027
_refine_ls_R_factor_gt 0.0702
_refine_ls_shift/su_max 0.002
_refine_ls_shift/su_mean 0.000
_refine_ls_structure_factor_coef Fsqd
_refine_ls_weighting_details 'calc w=1/[\s^2^(Fo^2^)+(0.1120P)^2^+53.1217P] where P=(Fo^2^+2Fc^2^)/3'
_refine_ls_weighting_scheme calc
_refine_ls_wR_factor_gt 0.2070
_refine_ls_wR_factor_ref 0.2316
_reflns_number_gt 6540
_reflns_number_total 10269
_reflns_threshold_expression >2sigma(I)
_cod_data_source_file cg200850r_si_006.cif
_cod_data_source_block a
_cod_depositor_comments
;
The following automatic conversions were performed:

'_symmetry_cell_setting' value 'Tetragonal' changed to 'tetragonal'
according to /home/saulius/struct/CIF-dictionaries/cif_core.dic
dictionary named 'cif_core.dic' version 2.4.1 from 2010-06-29.

Automatic conversion script
Id: cif_fix_values 1715 2011-07-08 13:25:40Z adriana 
;
_cod_original_sg_symbol_H-M 'I 41/a'
_cod_database_code 4502750

loop_
_symmetry_equiv_pos_as_xyz
'x, y, z'
'-x+1/2, -y, z+1/2'
'-y+3/4, x+1/4, z+1/4'
'y+3/4, -x+3/4, z+3/4'
'x+1/2, y+1/2, z+1/2'
'-x+1, -y+1/2, z+1'
'-y+5/4, x+3/4, z+3/4'
'y+5/4, -x+5/4, z+5/4'
'-x, -y, -z'
'x-1/2, y, -z-1/2'
'y-3/4, -x-1/4, -z-1/4'
'-y-3/4, x-3/4, -z-3/4'
'-x+1/2, -y+1/2, -z+1/2'
'x, y+1/2, -z'
'y-1/4, -x+1/4, -z+1/4'
'-y-1/4, x-1/4, -z-1/4'

loop_
_atom_site_label
_atom_site_type_symbol
_atom_site_fract_x
_atom_site_fract_y
_atom_site_fract_z
_atom_site_U_iso_or_equiv
_atom_site_adp_type
_atom_site_occupancy
_atom_site_symmetry_multiplicity
_atom_site_calc_flag
_atom_site_refinement_flags
Zn1 Zn 1.000183(18) 0.499216(19) 0.119511(12) 0.02836(18) Uani 1 1 d .
Zn2 Zn 0.24854(2) 0.75070(2) 0.106265(16) 0.0414(2) Uani 1 1 d .
C1 C 0.9731(2) 0.6632(2) 0.16488(14) 0.0560(12) Uani 1 1 d .
H1A H 0.9611 0.6536 0.1903 0.084 Uiso 1 1 calc R
H1B H 0.9499 0.6920 0.1549 0.084 Uiso 1 1 calc R
H1C H 1.0106 0.6759 0.1658 0.084 Uiso 1 1 calc R
C2 C 0.96939(17) 0.61392(18) 0.13958(12) 0.0393(9) Uani 1 1 d .
C3 C 0.93987(19) 0.61943(18) 0.10547(12) 0.0448(10) Uani 1 1 d .
H3 H 0.9236 0.6536 0.1009 0.054 Uiso 1 1 calc R
C4 C 0.93252(15) 0.58009(16) 0.07833(11) 0.0335(8) Uani 1 1 d .
C5 C 0.90184(16) 0.59468(16) 0.04341(10) 0.0343(9) Uani 1 1 d .
C6 C 0.86388(18) 0.63618(18) 0.04251(11) 0.0427(10) Uani 1 1 d .
H6 H 0.8565 0.6563 0.0647 0.051 Uiso 1 1 calc R
C7 C 0.89847(19) 0.41329(19) 0.25943(12) 0.0453(11) Uani 1 1 d .
H7 H 0.9271 0.4389 0.2589 0.054 Uiso 1 1 calc R
C8 C 0.86891(16) 0.40287(17) 0.22719(10) 0.0346(9) Uani 1 1 d .
C9 C 0.82735(16) 0.36483(16) 0.22734(11) 0.0334(8) Uani 1 1 d .
H9 H 0.8076 0.3573 0.2050 0.040 Uiso 1 1 calc R
C10 C 0.81525(16) 0.33805(16) 0.26062(11) 0.0342(9) Uani 1 1 d .
H10 H 0.7866 0.3125 0.2611 0.041 Uiso 1 1 calc R
C11 C 0.84713(16) 0.44716(17) 0.16539(11) 0.0367(9) Uani 1 1 d .
H11 H 0.8089 0.4434 0.1652 0.044 Uiso 1 1 calc R
C12 C 0.87821(16) 0.47045(17) 0.13874(11) 0.0354(9) Uani 1 1 d .
H12 H 0.8649 0.4863 0.1162 0.042 Uiso 1 1 calc R
C13 C 0.93269(16) 0.44336(16) 0.18155(11) 0.0350(9) Uani 1 1 d .
H13 H 0.9647 0.4360 0.1954 0.042 Uiso 1 1 calc R
C14 C 1.0276(2) 0.33574(17) 0.07383(13) 0.0459(10) Uani 1 1 d .
H14A H 0.9925 0.3180 0.0774 0.069 Uiso 1 1 calc R
H14B H 1.0567 0.3103 0.0799 0.069 Uiso 1 1 calc R
H14C H 1.0311 0.3474 0.0476 0.069 Uiso 1 1 calc R
C15 C 1.03137(16) 0.38442(17) 0.09938(11) 0.0360(9) Uani 1 1 d .
C16 C 1.06055(18) 0.37908(18) 0.13332(11) 0.0422(10) Uani 1 1 d .
H16 H 1.0770 0.3450 0.1379 0.051 Uiso 1 1 calc R
C17 C 1.06772(15) 0.41846(16) 0.16078(11) 0.0335(8) Uani 1 1 d .
C18 C 1.09763(16) 0.40375(17) 0.19593(11) 0.0354(9) Uani 1 1 d .
C19 C 1.11095(18) 0.61514(17) -0.05252(12) 0.0411(10) Uani 1 1 d .
H19 H 1.0897 0.6085 -0.0743 0.049 Uiso 1 1 calc R
C20 C 1.09954(18) 0.58807(17) -0.01928(11) 0.0406(10) Uani 1 1 d .
H20 H 1.0708 0.5627 -0.0183 0.049 Uiso 1 1 calc R
C21 C 1.13017(17) 0.59815(16) 0.01245(11) 0.0351(9) Uani 1 1 d .
C22 C 1.17229(17) 0.63492(17) 0.01190(11) 0.0375(9) Uani 1 1 d .
H22 H 1.1929 0.6419 0.0339 0.045 Uiso 1 1 calc R
C23 C 1.18367(17) 0.66148(17) -0.02167(11) 0.0383(9) Uani 1 1 d .
H23 H 1.2127 0.6866 -0.0224 0.046 Uiso 1 1 calc R
C24 C 1.15278(15) 0.55464(15) 0.07481(10) 0.0318(8) Uani 1 1 d .
H24 H 1.1909 0.5593 0.0752 0.038 Uiso 1 1 calc R
C25 C 1.12211(15) 0.53068(15) 0.10146(10) 0.0308(8) Uani 1 1 d .
H25 H 1.1355 0.5155 0.1242 0.037 Uiso 1 1 calc R
C26 C 1.06729(16) 0.55591(16) 0.05807(11) 0.0354(9) Uani 1 1 d .
H26 H 1.0353 0.5622 0.0440 0.043 Uiso 1 1 calc R
C27 C 0.4045(3) 0.7949(3) 0.15861(15) 0.0762(18) Uani 1 1 d .
H27A H 0.4309 0.8217 0.1501 0.114 Uiso 1 1 calc R
H27B H 0.4221 0.7596 0.1611 0.114 Uiso 1 1 calc R
H27C H 0.3898 0.8059 0.1830 0.114 Uiso 1 1 calc R
C28 C 0.3592(2) 0.7909(2) 0.13042(13) 0.0580(13) Uani 1 1 d .
C29 C 0.3650(2) 0.8211(2) 0.09676(13) 0.0611(14) Uani 1 1 d .
H29 H 0.3970 0.8420 0.0941 0.073 Uiso 1 1 calc R
C30 C 0.3282(2) 0.8226(2) 0.06750(13) 0.0566(13) Uani 1 1 d .
C31 C 0.3433(3) 0.8534(2) 0.03239(14) 0.0682(17) Uani 1 1 d .
C32 C 0.3843(4) 0.8927(3) 0.03122(16) 0.115(3) Uani 1 1 d .
H32 H 0.4042 0.9010 0.0533 0.138 Uiso 1 1 calc R
C33 C 0.1695(3) 0.8539(3) 0.24781(16) 0.110(3) Uani 1 1 d .
H33 H 0.1967 0.8269 0.2472 0.132 Uiso 1 1 calc R
C34 C 0.1562(2) 0.8817(2) 0.21565(13) 0.0630(15) Uani 1 1 d .
C35 C 0.11775(19) 0.92263(19) 0.21592(13) 0.0486(11) Uani 1 1 d .
H35 H 0.1095 0.9420 0.1936 0.058 Uiso 1 1 calc R
C36 C 0.0915(2) 0.9347(2) 0.24958(13) 0.0506(12) Uani 1 1 d .
H36 H 0.0651 0.9625 0.2501 0.061 Uiso 1 1 calc R
C37 C 0.20456(19) 0.90416(19) 0.15531(13) 0.0488(11) Uani 1 1 d .
H37 H 0.2044 0.9425 0.1565 0.059 Uiso 1 1 calc R
C38 C 0.2262(2) 0.87280(19) 0.12785(13) 0.0477(11) Uani 1 1 d .
H38 H 0.2447 0.8860 0.1063 0.057 Uiso 1 1 calc R
C39 C 0.1919(2) 0.8184(2) 0.16799(14) 0.0631(15) Uani 1 1 d .
H39 H 0.1813 0.7862 0.1805 0.076 Uiso 1 1 calc R
C40 C 0.0857(2) 0.7235(2) 0.06018(14) 0.0547(12) Uani 1 1 d .
H40A H 0.0679 0.7584 0.0642 0.082 Uiso 1 1 calc R
H40B H 0.0603 0.6942 0.0659 0.082 Uiso 1 1 calc R
H40C H 0.0974 0.7207 0.0339 0.082 Uiso 1 1 calc R
C41 C 0.13446(19) 0.71908(18) 0.08578(12) 0.0454(11) Uani 1 1 d .
C42 C 0.1290(2) 0.6894(2) 0.11917(12) 0.0486(11) Uani 1 1 d .
H42 H 0.0950 0.6725 0.1234 0.058 Uiso 1 1 calc R
C43 C 0.1683(2) 0.68219(17) 0.14687(12) 0.0439(11) Uani 1 1 d .
C44 C 0.1539(2) 0.6525(2) 0.18214(13) 0.0549(13) Uani 1 1 d .
C45 C 0.1823(3) 0.6638(3) 0.21487(14) 0.082(2) Uani 1 1 d .
H45 H 0.2116 0.6886 0.2142 0.098 Uiso 1 1 calc R
C46 C 0.1684(3) 0.6393(3) 0.24858(15) 0.099(3) Uani 1 1 d .
H46 H 0.1864 0.6492 0.2711 0.119 Uiso 1 1 calc R
C47 C 0.3504(3) 0.6217(2) -0.00084(13) 0.0676(17) Uani 1 1 d .
C48 C 0.0998(2) 0.5877(2) 0.21681(13) 0.0585(14) Uani 1 1 d .
H48 H 0.0722 0.5610 0.2174 0.070 Uiso 1 1 calc R
C49 C 0.1120(2) 0.61382(19) 0.18373(12) 0.0505(12) Uani 1 1 d .
H49 H 0.0919 0.6057 0.1617 0.061 Uiso 1 1 calc R
C50 C 0.3130(2) 0.6007(2) 0.06357(13) 0.0614(15) Uani 1 1 d .
H50 H 0.3211 0.5632 0.0650 0.074 Uiso 1 1 calc R
C51 C 0.2885(2) 0.63103(18) 0.08995(12) 0.0476(11) Uani 1 1 d .
H51 H 0.2759 0.6181 0.1135 0.057 Uiso 1 1 calc R
C52 C 0.30659(19) 0.68472(19) 0.04413(12) 0.0468(11) Uani 1 1 d .
H52 H 0.3098 0.7163 0.0291 0.056 Uiso 1 1 calc R
N1 N 0.93154(13) 0.46798(13) 0.14874(9) 0.0341(7) Uani 1 1 d .
N2 N 0.88220(13) 0.43004(13) 0.19290(9) 0.0336(7) Uani 1 1 d .
N3 N 1.06882(13) 0.53147(13) 0.09086(9) 0.0326(7) Uani 1 1 d .
N4 N 1.11761(13) 0.57089(13) 0.04703(9) 0.0322(7) Uani 1 1 d .
N5 N 0.21735(18) 0.81981(15) 0.13563(11) 0.0505(10) Uani 1 1 d .
N6 N 0.18286(17) 0.86852(17) 0.18107(10) 0.0530(10) Uani 1 1 d .
N7 N 0.28446(15) 0.68338(14) 0.07766(9) 0.0414(8) Uani 1 1 d .
N8 N 0.32422(19) 0.63512(17) 0.03397(11) 0.0592(12) Uani 1 1 d .
O1 O 0.99278(11) 0.57179(11) 0.15039(7) 0.0359(6) Uani 1 1 d .
O2 O 0.95055(10) 0.53198(10) 0.07897(7) 0.0305(6) Uani 1 1 d .
O3 O 1.00733(10) 0.42674(11) 0.08860(7) 0.0341(6) Uani 1 1 d .
O4 O 1.04963(10) 0.46654(10) 0.16016(7) 0.0324(6) Uani 1 1 d .
O5 O 0.31992(14) 0.76120(13) 0.13854(9) 0.0531(8) Uani 1 1 d .
O6 O 0.28213(13) 0.80043(12) 0.06600(8) 0.0472(8) Uani 1 1 d .
O7 O 0.17711(13) 0.74273(12) 0.07511(9) 0.0482(8) Uani 1 1 d .
O8 O 0.21655(12) 0.70007(12) 0.14616(8) 0.0442(7) Uani 1 1 d .
N9 N 0.25654(15) 0.99972(16) 0.05349(12) 0.0494(10) Uani 1 1 d D
O9 O 0.2691(3) 1.00394(19) 0.11654(15) 0.0988(16) Uani 1 1 d .
C53 C 0.2834(5) 1.0026(5) 0.0843(3) 0.158(5) Uani 1 1 d .
H53 H 0.3215 1.0040 0.0809 0.189 Uiso 1 1 calc R
C54 C 0.2720(5) 0.9990(8) 0.0157(3) 0.276(13) Uani 1 1 d .
H54A H 0.2756 0.9614 0.0072 0.414 Uiso 1 1 calc R
H54B H 0.3067 1.0176 0.0128 0.414 Uiso 1 1 calc R
H54C H 0.2445 1.0173 0.0005 0.414 Uiso 1 1 calc R
C55 C 0.2025(3) 0.9948(9) 0.0539(3) 0.377(18) Uani 1 1 d D
H55A H 0.1923 0.9648 0.0705 0.566 Uiso 1 1 calc R
H55B H 0.1895 0.9875 0.0284 0.566 Uiso 1 1 calc R
H55C H 0.1863 1.0284 0.0632 0.566 Uiso 1 1 calc R
O1W O 0.2838(3) 0.7558(3) 0.2171(2) 0.150(2) Uani 1 1 d .
H1W H 0.2545 0.7700 0.2218 0.225 Uiso 1 1 d R
H2W H 0.3057 0.7776 0.2086 0.225 Uiso 1 1 d R
O2W O 0.4691(9) 0.7700(4) 0.0111(2) 0.230(10) Uani 0.50 1 d P
H3W H 0.4536 0.7896 0.0265 0.345 Uiso 0.50 1 d PR
H4W H 0.5028 0.7835 0.0071 0.345 Uiso 0.50 1 d PR
O3W O 0.4967(6) 0.8568(7) 0.9894(2) 0.182(8) Uani 0.50 1 d P
H5W H 0.5244 0.8341 0.9946 0.273 Uiso 0.50 1 d PR
H6W H 0.4687 0.8406 1.0030 0.273 Uiso 0.50 1 d PR

loop_
_atom_site_aniso_label
_atom_site_aniso_U_11
_atom_site_aniso_U_22
_atom_site_aniso_U_33
_atom_site_aniso_U_23
_atom_site_aniso_U_13
_atom_site_aniso_U_12
Zn1 0.0254(3) 0.0355(3) 0.0242(3) 0.0152(2) -0.00092(19) -0.00086(19)
Zn2 0.0559(4) 0.0327(3) 0.0355(3) 0.0019(2) 0.0249(3) 0.0017(2)
C1 0.071(3) 0.053(3) 0.044(3) 0.000(2) -0.017(2) 0.003(2)
C2 0.042(2) 0.043(2) 0.033(2) 0.0062(18) -0.0078(18) -0.0015(18)
C3 0.057(3) 0.044(2) 0.034(2) 0.0043(19) -0.013(2) 0.013(2)
C4 0.0308(19) 0.042(2) 0.0278(19) 0.0117(17) -0.0022(16) 0.0055(16)
C5 0.039(2) 0.040(2) 0.0238(18) 0.0083(16) -0.0030(16) 0.0083(17)
C6 0.052(2) 0.049(2) 0.0267(19) -0.0047(18) -0.0079(18) 0.021(2)
C7 0.047(2) 0.053(3) 0.036(2) 0.011(2) -0.0006(19) -0.023(2)
C8 0.038(2) 0.042(2) 0.0233(18) 0.0084(16) 0.0059(16) -0.0117(17)
C9 0.038(2) 0.038(2) 0.0235(18) 0.0011(16) 0.0033(16) -0.0108(17)
C10 0.036(2) 0.036(2) 0.031(2) 0.0035(16) 0.0077(16) -0.0125(16)
C11 0.033(2) 0.046(2) 0.031(2) 0.0045(17) -0.0002(16) -0.0121(17)
C12 0.033(2) 0.046(2) 0.0277(19) 0.0074(17) -0.0010(16) -0.0040(17)
C13 0.0325(19) 0.044(2) 0.0282(19) 0.0140(17) 0.0043(16) -0.0056(17)
C14 0.057(3) 0.038(2) 0.042(2) 0.0002(19) -0.008(2) 0.003(2)
C15 0.036(2) 0.042(2) 0.0292(19) 0.0065(17) 0.0002(16) -0.0027(17)
C16 0.049(2) 0.042(2) 0.035(2) 0.0080(18) -0.0061(19) 0.0098(19)
C17 0.0291(18) 0.042(2) 0.0293(19) 0.0165(17) -0.0022(16) 0.0036(16)
C18 0.038(2) 0.042(2) 0.0259(19) 0.0077(17) -0.0017(16) 0.0100(17)
C19 0.050(2) 0.042(2) 0.031(2) 0.0055(18) 0.0002(19) -0.0180(19)
C20 0.049(2) 0.042(2) 0.030(2) 0.0070(18) 0.0036(18) -0.0172(19)
C21 0.041(2) 0.037(2) 0.0266(19) 0.0043(16) 0.0108(17) -0.0091(17)
C22 0.043(2) 0.041(2) 0.029(2) 0.0004(17) 0.0071(17) -0.0117(18)
C23 0.041(2) 0.043(2) 0.031(2) 0.0036(18) 0.0109(17) -0.0158(18)
C24 0.0311(19) 0.0350(19) 0.0294(19) 0.0004(16) 0.0049(16) -0.0061(15)
C25 0.0342(19) 0.0344(19) 0.0240(18) 0.0000(15) 0.0044(15) -0.0027(15)
C26 0.0318(19) 0.042(2) 0.032(2) 0.0141(17) 0.0044(16) -0.0082(16)
C27 0.092(4) 0.090(4) 0.046(3) 0.011(3) -0.003(3) -0.027(4)
C28 0.073(3) 0.064(3) 0.037(2) -0.001(2) 0.013(2) -0.007(3)
C29 0.075(3) 0.073(3) 0.035(2) 0.012(2) 0.011(2) -0.028(3)
C30 0.079(4) 0.052(3) 0.039(3) 0.001(2) 0.021(2) -0.022(3)
C31 0.094(4) 0.078(4) 0.033(2) 0.009(2) 0.011(3) -0.045(3)
C32 0.173(8) 0.131(6) 0.040(3) 0.025(4) -0.023(4) -0.106(6)
C33 0.140(7) 0.145(7) 0.044(3) 0.017(4) 0.032(4) 0.110(6)
C34 0.079(4) 0.075(4) 0.035(2) -0.006(2) 0.012(2) 0.042(3)
C35 0.054(3) 0.053(3) 0.039(2) -0.011(2) -0.001(2) 0.017(2)
C36 0.049(3) 0.060(3) 0.043(2) -0.018(2) 0.002(2) 0.020(2)
C37 0.055(3) 0.048(3) 0.043(2) -0.007(2) 0.002(2) 0.008(2)
C38 0.060(3) 0.044(2) 0.039(2) -0.003(2) 0.010(2) 0.006(2)
C39 0.090(4) 0.051(3) 0.049(3) 0.002(2) 0.035(3) 0.017(3)
C40 0.056(3) 0.057(3) 0.051(3) 0.008(2) 0.003(2) 0.003(2)
C41 0.057(3) 0.039(2) 0.039(2) -0.0011(19) 0.018(2) 0.007(2)
C42 0.057(3) 0.052(3) 0.036(2) 0.005(2) 0.012(2) -0.012(2)
C43 0.065(3) 0.033(2) 0.034(2) -0.0018(17) 0.021(2) -0.008(2)
C44 0.076(3) 0.058(3) 0.031(2) 0.001(2) 0.013(2) -0.032(3)
C45 0.099(5) 0.113(5) 0.035(3) 0.010(3) 0.005(3) -0.072(4)
C46 0.109(5) 0.152(7) 0.036(3) 0.020(3) -0.008(3) -0.100(5)
C47 0.098(4) 0.074(4) 0.031(2) 0.000(2) 0.015(3) 0.049(3)
C48 0.067(3) 0.068(3) 0.040(2) 0.010(2) 0.001(2) -0.036(3)
C49 0.065(3) 0.055(3) 0.032(2) 0.006(2) 0.000(2) -0.022(2)
C50 0.097(4) 0.047(3) 0.040(3) 0.000(2) 0.007(3) 0.033(3)
C51 0.070(3) 0.043(2) 0.030(2) 0.0005(19) 0.011(2) 0.006(2)
C52 0.059(3) 0.047(2) 0.035(2) 0.0039(19) 0.018(2) 0.017(2)
N1 0.0294(16) 0.0408(18) 0.0321(17) 0.0138(14) 0.0031(14) -0.0048(14)
N2 0.0328(16) 0.0407(18) 0.0273(16) 0.0101(14) 0.0032(13) -0.0107(14)
N3 0.0326(16) 0.0371(17) 0.0282(16) 0.0097(14) 0.0034(14) -0.0047(13)
N4 0.0342(16) 0.0342(16) 0.0281(16) 0.0043(13) 0.0063(13) -0.0097(13)
N5 0.072(3) 0.0360(19) 0.044(2) -0.0022(16) 0.025(2) 0.0104(18)
N6 0.067(3) 0.056(2) 0.036(2) -0.0081(18) 0.0127(19) 0.023(2)
N7 0.052(2) 0.0407(19) 0.0312(17) -0.0007(15) 0.0140(16) 0.0070(16)
N8 0.088(3) 0.056(2) 0.0336(19) 0.0027(18) 0.017(2) 0.039(2)
O1 0.0388(14) 0.0422(15) 0.0268(13) 0.0085(12) -0.0069(12) 0.0009(12)
O2 0.0320(13) 0.0325(13) 0.0269(13) 0.0110(11) -0.0036(11) 0.0017(11)
O3 0.0345(14) 0.0375(14) 0.0302(13) 0.0077(12) -0.0053(11) 0.0010(11)
O4 0.0316(13) 0.0368(14) 0.0286(13) 0.0111(11) -0.0054(11) 0.0012(11)
O5 0.069(2) 0.0527(19) 0.0377(16) 0.0048(15) 0.0195(16) -0.0075(17)
O6 0.063(2) 0.0427(16) 0.0361(16) 0.0035(13) 0.0221(15) -0.0078(15)
O7 0.0542(18) 0.0477(17) 0.0427(17) 0.0119(14) 0.0136(15) 0.0056(15)
O8 0.0553(18) 0.0402(15) 0.0370(15) 0.0043(13) 0.0208(14) -0.0022(14)
N9 0.042(2) 0.052(2) 0.054(2) 0.0003(19) -0.0038(19) -0.0022(17)
O9 0.149(5) 0.075(3) 0.072(3) -0.012(2) -0.041(3) -0.004(3)
C53 0.173(10) 0.195(11) 0.104(7) 0.046(7) -0.062(7) -0.115(9)
C54 0.107(8) 0.63(4) 0.094(7) 0.049(14) -0.007(7) 0.059(14)
C55 0.096(8) 0.95(5) 0.082(7) 0.064(16) 0.028(6) 0.100(17)
O1W 0.134(5) 0.159(6) 0.159(6) 0.009(5) 0.003(5) -0.026(5)
O2W 0.56(3) 0.074(6) 0.058(5) -0.027(5) -0.148(11) 0.129(12)
O3W 0.196(13) 0.309(19) 0.042(5) -0.021(8) 0.010(6) -0.197(14)

loop_
_atom_type_symbol
_atom_type_description
_atom_type_scat_dispersion_real
_atom_type_scat_dispersion_imag
_atom_type_scat_source
C C 0.0181 0.0091 'International Tables Vol C Tables 4.2.6.8 and 6.1.1.4'
H H 0.0000 0.0000 'International Tables Vol C Tables 4.2.6.8 and 6.1.1.4'
N N 0.0311 0.0180 'International Tables Vol C Tables 4.2.6.8 and 6.1.1.4'
O O 0.0492 0.0322 'International Tables Vol C Tables 4.2.6.8 and 6.1.1.4'
Zn Zn -1.5491 0.6778 'International Tables Vol C Tables 4.2.6.8 and 6.1.1.4'

loop_
_geom_angle_atom_site_label_1
_geom_angle_atom_site_label_2
_geom_angle_atom_site_label_3
_geom_angle
_geom_angle_site_symmetry_1
_geom_angle_site_symmetry_3
O4 Zn1 O2 179.82(11) . .
O4 Zn1 O3 89.04(10) . .
O2 Zn1 O3 91.08(10) . .
O4 Zn1 O1 91.10(10) . .
O2 Zn1 O1 88.77(10) . .
O3 Zn1 O1 179.82(11) . .
O4 Zn1 N3 90.57(11) . .
O2 Zn1 N3 89.56(11) . .
O3 Zn1 N3 90.10(12) . .
O1 Zn1 N3 89.99(12) . .
O4 Zn1 N1 89.31(11) . .
O2 Zn1 N1 90.56(11) . .
O3 Zn1 N1 90.76(12) . .
O1 Zn1 N1 89.14(12) . .
N3 Zn1 N1 179.13(13) . .
O8 Zn2 O6 178.73(13) . .
O8 Zn2 O7 89.06(12) . .
O6 Zn2 O7 91.60(13) . .
O8 Zn2 O5 91.20(12) . .
O6 Zn2 O5 88.18(13) . .
O7 Zn2 O5 178.12(13) . .
O8 Zn2 N7 90.83(12) . .
O6 Zn2 N7 88.07(13) . .
O7 Zn2 N7 91.43(14) . .
O5 Zn2 N7 90.42(14) . .
O8 Zn2 N5 90.60(13) . .
O6 Zn2 N5 90.47(13) . .
O7 Zn2 N5 91.69(15) . .
O5 Zn2 N5 86.44(15) . .
N7 Zn2 N5 176.59(16) . .
C2 C1 H1A 109.5 . .
C2 C1 H1B 109.5 . .
H1A C1 H1B 109.5 . .
C2 C1 H1C 109.5 . .
H1A C1 H1C 109.5 . .
H1B C1 H1C 109.5 . .
O1 C2 C3 125.4(4) . .
O1 C2 C1 117.2(4) . .
C3 C2 C1 117.4(4) . .
C4 C3 C2 126.6(4) . .
C4 C3 H3 116.7 . .
C2 C3 H3 116.7 . .
O2 C4 C3 126.9(3) . .
O2 C4 C5 114.7(3) . .
C3 C4 C5 118.4(3) . .
C6 C5 C10 119.0(3) . 7_544
C6 C5 C4 122.5(4) . .
C10 C5 C4 118.4(3) 7_544 .
C7 C6 C5 120.5(4) 7_544 .
C7 C6 H6 119.8 7_544 .
C5 C6 H6 119.8 . .
C8 C7 C6 119.8(4) . 8_454
C8 C7 H7 120.1 . .
C6 C7 H7 120.1 8_454 .
C7 C8 C9 120.8(3) . .
C7 C8 N2 119.9(3) . .
C9 C8 N2 119.3(3) . .
C10 C9 C8 118.9(4) . .
C10 C9 H9 120.5 . .
C8 C9 H9 120.5 . .
C9 C10 C5 120.9(3) . 8_454
C9 C10 H10 119.5 . .
C5 C10 H10 119.5 8_454 .
C12 C11 N2 105.8(3) . .
C12 C11 H11 127.1 . .
N2 C11 H11 127.1 . .
C11 C12 N1 110.3(3) . .
C11 C12 H12 124.8 . .
N1 C12 H12 124.8 . .
N1 C13 N2 110.9(3) . .
N1 C13 H13 124.5 . .
N2 C13 H13 124.5 . .
C15 C14 H14A 109.5 . .
C15 C14 H14B 109.5 . .
H14A C14 H14B 109.5 . .
C15 C14 H14C 109.5 . .
H14A C14 H14C 109.5 . .
H14B C14 H14C 109.5 . .
O3 C15 C16 125.3(4) . .
O3 C15 C14 116.6(3) . .
C16 C15 C14 118.1(4) . .
C17 C16 C15 126.9(4) . .
C17 C16 H16 116.6 . .
C15 C16 H16 116.6 . .
O4 C17 C16 126.7(3) . .
O4 C17 C18 114.6(4) . .
C16 C17 C18 118.7(3) . .
C23 C18 C19 118.4(4) 3_645 3_645
C23 C18 C17 118.9(3) 3_645 .
C19 C18 C17 122.7(4) 3_645 .
C20 C19 C18 120.2(4) . 4_564
C20 C19 H19 119.9 . .
C18 C19 H19 119.9 4_564 .
C21 C20 C19 119.8(4) . .
C21 C20 H20 120.1 . .
C19 C20 H20 120.1 . .
C20 C21 C22 121.3(4) . .
C20 C21 N4 119.8(3) . .
C22 C21 N4 118.9(4) . .
C21 C22 C23 118.4(4) . .
C21 C22 H22 120.8 . .
C23 C22 H22 120.8 . .
C18 C23 C22 121.9(4) 4_564 .
C18 C23 H23 119.1 4_564 .
C22 C23 H23 119.1 . .
C25 C24 N4 106.1(3) . .
C25 C24 H24 126.9 . .
N4 C24 H24 126.9 . .
C24 C25 N3 109.9(3) . .
C24 C25 H25 125.1 . .
N3 C25 H25 125.1 . .
N3 C26 N4 110.9(3) . .
N3 C26 H26 124.6 . .
N4 C26 H26 124.6 . .
C28 C27 H27A 109.5 . .
C28 C27 H27B 109.5 . .
H27A C27 H27B 109.5 . .
C28 C27 H27C 109.5 . .
H27A C27 H27C 109.5 . .
H27B C27 H27C 109.5 . .
O5 C28 C29 125.6(5) . .
O5 C28 C27 117.4(5) . .
C29 C28 C27 117.0(5) . .
C30 C29 C28 125.7(5) . .
C30 C29 H29 117.1 . .
C28 C29 H29 117.1 . .
O6 C30 C29 127.8(4) . .
O6 C30 C31 113.9(5) . .
C29 C30 C31 118.3(5) . .
C36 C31 C32 118.7(4) 7_554 .
C36 C31 C30 117.8(4) 7_554 .
C32 C31 C30 123.5(5) . .
C33 C32 C31 120.3(6) 7_554 .
C33 C32 H32 119.8 7_554 .
C31 C32 H32 119.8 . .
C34 C33 C32 119.5(5) . 8_354
C34 C33 H33 120.2 . .
C32 C33 H33 120.2 8_354 .
C33 C34 C35 121.5(4) . .
C33 C34 N6 119.4(4) . .
C35 C34 N6 119.1(4) . .
C34 C35 C36 118.7(5) . .
C34 C35 H35 120.7 . .
C36 C35 H35 120.7 . .
C31 C36 C35 121.2(4) 8_354 .
C31 C36 H36 119.4 8_354 .
C35 C36 H36 119.4 . .
C38 C37 N6 105.4(4) . .
C38 C37 H37 127.3 . .
N6 C37 H37 127.3 . .
C37 C38 N5 110.0(4) . .
C37 C38 H38 125.0 . .
N5 C38 H38 125.0 . .
N5 C39 N6 111.1(5) . .
N5 C39 H39 124.5 . .
N6 C39 H39 124.5 . .
C41 C40 H40A 109.5 . .
C41 C40 H40B 109.5 . .
H40A C40 H40B 109.5 . .
C41 C40 H40C 109.5 . .
H40A C40 H40C 109.5 . .
H40B C40 H40C 109.5 . .
O7 C41 C42 125.2(5) . .
O7 C41 C40 116.7(4) . .
C42 C41 C40 118.1(4) . .
C43 C42 C41 126.7(4) . .
C43 C42 H42 116.6 . .
C41 C42 H42 116.6 . .
O8 C43 C42 126.5(4) . .
O8 C43 C44 114.2(4) . .
C42 C43 C44 119.3(4) . .
C45 C44 C49 118.3(4) . .
C45 C44 C43 119.0(4) . .
C49 C44 C43 122.7(4) . .
C46 C45 C44 120.8(5) . .
C46 C45 H45 119.6 . .
C44 C45 H45 119.6 . .
C47 C46 C45 119.6(5) 3 .
C47 C46 H46 120.2 3 .
C45 C46 H46 120.2 . .
C46 C47 C48 120.7(4) 4_454 4_454
C46 C47 N8 119.5(4) 4_454 .
C48 C47 N8 119.8(4) 4_454 .
C49 C48 C47 119.5(4) . 3
C49 C48 H48 120.2 . .
C47 C48 H48 120.2 3 .
C48 C49 C44 120.9(4) . .
C48 C49 H49 119.6 . .
C44 C49 H49 119.6 . .
C51 C50 N8 106.2(4) . .
C51 C50 H50 126.9 . .
N8 C50 H50 126.9 . .
C50 C51 N7 109.7(4) . .
C50 C51 H51 125.2 . .
N7 C51 H51 125.2 . .
N7 C52 N8 110.8(4) . .
N7 C52 H52 124.6 . .
N8 C52 H52 124.6 . .
C13 N1 C12 105.8(3) . .
C13 N1 Zn1 125.6(3) . .
C12 N1 Zn1 128.6(3) . .
C13 N2 C11 107.1(3) . .
C13 N2 C8 125.5(3) . .
C11 N2 C8 127.4(3) . .
C26 N3 C25 106.2(3) . .
C26 N3 Zn1 124.9(3) . .
C25 N3 Zn1 128.9(2) . .
C26 N4 C24 107.0(3) . .
C26 N4 C21 125.1(3) . .
C24 N4 C21 128.0(3) . .
C39 N5 C38 106.3(4) . .
C39 N5 Zn2 125.3(3) . .
C38 N5 Zn2 127.7(3) . .
C39 N6 C37 107.1(4) . .
C39 N6 C34 125.8(5) . .
C37 N6 C34 127.1(4) . .
C52 N7 C51 106.5(4) . .
C52 N7 Zn2 125.8(3) . .
C51 N7 Zn2 127.8(3) . .
C52 N8 C50 106.9(4) . .
C52 N8 C47 125.9(4) . .
C50 N8 C47 127.2(4) . .
C2 O1 Zn1 125.9(3) . .
C4 O2 Zn1 126.1(2) . .
C15 O3 Zn1 125.8(3) . .
C17 O4 Zn1 126.0(3) . .
C28 O5 Zn2 126.3(3) . .
C30 O6 Zn2 126.2(3) . .
C41 O7 Zn2 126.0(3) . .
C43 O8 Zn2 126.0(3) . .
C53 N9 C55 120.7(8) . .
C53 N9 C54 132.9(8) . .
C55 N9 C54 106.3(7) . .
O9 C53 N9 131.6(11) . .
O9 C53 H53 114.2 . .
N9 C53 H53 114.2 . .
N9 C54 H54A 109.5 . .
N9 C54 H54B 109.5 . .
H54A C54 H54B 109.5 . .
N9 C54 H54C 109.5 . .
H54A C54 H54C 109.5 . .
H54B C54 H54C 109.5 . .
N9 C55 H55A 109.5 . .
N9 C55 H55B 109.5 . .
H55A C55 H55B 109.5 . .
N9 C55 H55C 109.5 . .
H55A C55 H55C 109.5 . .
H55B C55 H55C 109.5 . .
H1W O1W H2W 112.1 . .
O2W O2W H3W 135.1 6_564 .
O2W O2W H4W 55.3 6_564 .
H3W O2W H4W 108.3 . .
H5W O3W H6W 100.7 . .

loop_
_geom_bond_atom_site_label_1
_geom_bond_atom_site_label_2
_geom_bond_distance
_geom_bond_site_symmetry_2
Zn1 O4 2.059(2) .
Zn1 O2 2.060(2) .
Zn1 O3 2.111(3) .
Zn1 O1 2.113(3) .
Zn1 N3 2.135(3) .
Zn1 N1 2.135(3) .
Zn2 O8 2.052(3) .
Zn2 O6 2.063(3) .
Zn2 O7 2.095(3) .
Zn2 O5 2.122(4) .
Zn2 N7 2.144(3) .
Zn2 N5 2.147(3) .
C1 C2 1.518(6) .
C1 H1A 0.9800 .
C1 H1B 0.9800 .
C1 H1C 0.9800 .
C2 O1 1.252(5) .
C2 C3 1.423(6) .
C3 C4 1.383(6) .
C3 H3 0.9500 .
C4 O2 1.271(5) .
C4 C5 1.500(5) .
C5 C6 1.391(5) .
C5 C10 1.398(6) 7_544
C6 C7 1.389(6) 7_544
C6 H6 0.9500 .
C7 C8 1.385(6) .
C7 C6 1.389(6) 8_454
C7 H7 0.9500 .
C8 C9 1.393(5) .
C8 N2 1.431(5) .
C9 C10 1.390(5) .
C9 H9 0.9500 .
C10 C5 1.398(6) 8_454
C10 H10 0.9500 .
C11 C12 1.350(5) .
C11 N2 1.375(5) .
C11 H11 0.9500 .
C12 N1 1.367(5) .
C12 H12 0.9500 .
C13 N1 1.317(5) .
C13 N2 1.353(5) .
C13 H13 0.9500 .
C14 C15 1.512(6) .
C14 H14A 0.9800 .
C14 H14B 0.9800 .
C14 H14C 0.9800 .
C15 O3 1.263(5) .
C15 C16 1.413(6) .
C16 C17 1.391(6) .
C16 H16 0.9500 .
C17 O4 1.271(5) .
C17 C18 1.498(5) .
C18 C23 1.388(6) 3_645
C18 C19 1.404(5) 3_645
C19 C20 1.388(5) .
C19 C18 1.404(5) 4_564
C19 H19 0.9500 .
C20 C21 1.383(6) .
C20 H20 0.9500 .
C21 C22 1.383(5) .
C21 N4 1.437(5) .
C22 C23 1.392(5) .
C22 H22 0.9500 .
C23 C18 1.388(6) 4_564
C23 H23 0.9500 .
C24 C25 1.351(5) .
C24 N4 1.377(5) .
C24 H24 0.9500 .
C25 N3 1.371(5) .
C25 H25 0.9500 .
C26 N3 1.315(5) .
C26 N4 1.357(5) .
C26 H26 0.9500 .
C27 C28 1.506(8) .
C27 H27A 0.9800 .
C27 H27B 0.9800 .
C27 H27C 0.9800 .
C28 O5 1.253(6) .
C28 C29 1.418(7) .
C29 C30 1.383(7) .
C29 H29 0.9500 .
C30 O6 1.266(6) .
C30 C31 1.511(6) .
C31 C36 1.388(7) 7_554
C31 C32 1.406(8) .
C32 C33 1.392(7) 7_554
C32 H32 0.9500 .
C33 C34 1.375(8) .
C33 C32 1.392(7) 8_354
C33 H33 0.9500 .
C34 C35 1.388(6) .
C34 N6 1.434(6) .
C35 C36 1.394(6) .
C35 H35 0.9500 .
C36 C31 1.388(7) 8_354
C36 H36 0.9500 .
C37 C38 1.357(6) .
C37 N6 1.380(6) .
C37 H37 0.9500 .
C38 N5 1.357(6) .
C38 H38 0.9500 .
C39 N5 1.313(6) .
C39 N6 1.342(6) .
C39 H39 0.9500 .
C40 C41 1.515(7) .
C40 H40A 0.9800 .
C40 H40B 0.9800 .
C40 H40C 0.9800 .
C41 O7 1.265(5) .
C41 C42 1.403(6) .
C42 C43 1.396(7) .
C42 H42 0.9500 .
C43 O8 1.273(5) .
C43 C44 1.497(6) .
C44 C45 1.389(7) .
C44 C49 1.412(6) .
C45 C46 1.387(7) .
C45 H45 0.9500 .
C46 C47 1.382(7) 3
C46 H46 0.9500 .
C47 C46 1.382(7) 4_454
C47 C48 1.386(7) 4_454
C47 N8 1.437(6) .
C48 C49 1.377(6) .
C48 C47 1.386(7) 3
C48 H48 0.9500 .
C49 H49 0.9500 .
C50 C51 1.346(6) .
C50 N8 1.382(6) .
C50 H50 0.9500 .
C51 N7 1.370(6) .
C51 H51 0.9500 .
C52 N7 1.313(5) .
C52 N8 1.351(6) .
C52 H52 0.9500 .
N9 C53 1.283(10) .
N9 C55 1.341(8) .
N9 C54 1.400(12) .
O9 C53 1.203(12) .
C53 H53 0.9500 .
C54 H54A 0.9800 .
C54 H54B 0.9800 .
C54 H54C 0.9800 .
C55 H55A 0.9800 .
C55 H55B 0.9800 .
C55 H55C 0.9800 .
O1W H1W 0.8231 .
O1W H2W 0.8209 .
O2W O2W 1.82(3) 6_564
O2W H3W 0.8290 .
O2W H4W 0.9068 .
O3W H5W 0.9056 .
O3W H6W 0.9373 .
